data_2206881
loop_
_publ_author_name
'G. Usha'
'S. Selvanayagam'
'D. Velmurugan'
'K. Ravikumar'
'R. Raghunathan'

_publ_section_title
2'-(2-Chlorophenyl)-1'-nitro-2',3',4',5',6',7'-hexahydro-1<i>H</i>-indole-3-spiro-3'-1'<i>H</i>-pyrrolizin-2(3<i>H</i>)-one
_journal_coeditor_code BT6737
_journal_issue 10
_journal_name_full 'Acta Crystallographica Section E'
_journal_page_first o3299
_journal_page_last o3301
_journal_paper_doi 10.1107/S1600536805028990
_journal_volume 61
_journal_year 2005
_chemical_formula_iupac 'C20 H18 Cl N3 O3'
_chemical_formula_moiety 'C20 H18 Cl N3 O3'
_chemical_formula_sum 'C20 H18 Cl N3 O3'
_chemical_formula_weight 383.82
_chemical_name_systematic
;
2'-(2-Chlorophenyl)-1'-nitro-2',3',4',5',6',7'-hexahydro-1H-indole-3-spiro-
3'-1'H-pyrrolizin-2(3H)-one
;
_space_group_IT_number 2
_symmetry_cell_setting triclinic
_symmetry_space_group_name_Hall '-P 1'
_symmetry_space_group_name_H-M 'P -1'
_atom_sites_solution_hydrogens geom
_atom_sites_solution_primary direct
_atom_sites_solution_secondary difmap
_audit_creation_method SHELXL-97
_cell_angle_alpha 74.3940(10)
_cell_angle_beta 72.0250(10)
_cell_angle_gamma 79.3340(10)
_cell_formula_units_Z 2
_cell_length_a 8.4698(5)
_cell_length_b 9.3359(6)
_cell_length_c 12.6058(8)
_cell_measurement_reflns_used 5235
_cell_measurement_temperature 293(2)
_cell_measurement_theta_max 27.18
_cell_measurement_theta_min 2.23
_cell_volume 907.49(10)
_computing_cell_refinement 'SAINT (Bruker, 2001)'
_computing_data_collection 'SMART (Bruker, 2001)'
_computing_data_reduction SAINT
_computing_molecular_graphics
;
ORTEP-3 (Farrugia, 1997) and PLATON (Spek, 2003)
;
_computing_publication_material 'SHELXL97 and PARST (Nardelli, 1995)'
_computing_structure_refinement 'SHELXL97 (Sheldrick, 1997)'
_computing_structure_solution 'SHELXS97 (Sheldrick, 1997)'
_diffrn_ambient_temperature 293(2)
_diffrn_measured_fraction_theta_full 0.992
_diffrn_measured_fraction_theta_max 0.928
_diffrn_measurement_device 'Bruker SMART APEX'
_diffrn_measurement_device_type 'Bruker SMART APEX CCD area-detector'
_diffrn_measurement_method \w
_diffrn_radiation_monochromator graphite
_diffrn_radiation_source 'fine-focus sealed tube'
_diffrn_radiation_type MoK\a
_diffrn_radiation_wavelength 0.71073
_diffrn_reflns_av_R_equivalents 0.0159
_diffrn_reflns_av_sigmaI/netI 0.0215
_diffrn_reflns_limit_h_max 11
_diffrn_reflns_limit_h_min -11
_diffrn_reflns_limit_k_max 11
_diffrn_reflns_limit_k_min -12
_diffrn_reflns_limit_l_max 16
_diffrn_reflns_limit_l_min -16
_diffrn_reflns_number 7852
_diffrn_reflns_theta_full 25.00
_diffrn_reflns_theta_max 28.00
_diffrn_reflns_theta_min 1.74
_diffrn_standards_decay_% 0
_diffrn_standards_number 0
_exptl_absorpt_coefficient_mu 0.237
_exptl_absorpt_correction_type none
_exptl_crystal_colour Colourless
_exptl_crystal_density_diffrn 1.405
_exptl_crystal_density_method 'not measured'
_exptl_crystal_description Block
_exptl_crystal_F_000 400
_exptl_crystal_size_max 0.22
_exptl_crystal_size_mid 0.21
_exptl_crystal_size_min 0.19
_refine_diff_density_max 0.309
_refine_diff_density_min -0.229
_refine_ls_extinction_method none
_refine_ls_goodness_of_fit_ref 1.019
_refine_ls_hydrogen_treatment constr
_refine_ls_matrix_type full
_refine_ls_number_parameters 244
_refine_ls_number_reflns 4067
_refine_ls_number_restraints 0
_refine_ls_restrained_S_all 1.019
_refine_ls_R_factor_all 0.0457
_refine_ls_R_factor_gt 0.0423
_refine_ls_shift/su_max 0.000
_refine_ls_shift/su_mean 0.000
_refine_ls_structure_factor_coef Fsqd
_refine_ls_weighting_details 'calc w = 1/[\s^2^(Fo^2^)+(0.0795P)^2^+0.1853P] where P = (Fo^2^+2Fc^2^)/3'
_refine_ls_weighting_scheme calc
_refine_ls_wR_factor_gt 0.1234
_refine_ls_wR_factor_ref 0.1275
_reflns_number_gt 3661
_reflns_number_total 4067
_reflns_threshold_expression I>2\s(I)
_cod_data_source_file bt6737.cif
_cod_data_source_block I
_cod_depositor_comments
;
The following automatic conversions were performed:
'_geom_bond_publ_flag' value 'Y' changed to 'y' according to
'/home/saulius/struct/CIF-dictionaries/cif_core.dic' dictionary named
'cif_core.dic' version 2.4.1 from 2010-06-29 (10
times).

'_geom_angle_publ_flag' value 'Y' changed to 'y' according to
'/home/saulius/struct/CIF-dictionaries/cif_core.dic' dictionary named
'cif_core.dic' version 2.4.1 from 2010-06-29 (3
times).

'_geom_torsion_publ_flag' value 'Y' changed to 'y' according to
'/home/saulius/struct/CIF-dictionaries/cif_core.dic' dictionary named
'cif_core.dic' version 2.4.1 from 2010-06-29 (10 times).

Automatic conversion script
Id: cif_fix_enum 1527 2010-12-29 10:47:43Z saulius 

The following automatic conversions were performed:

'_geom_bond_publ_flag' value 'Y' changed to 'y' according to
/home/saulius/struct/CIF-dictionaries/cif_core.dic dictionary named
'cif_core.dic' version 2.4.1 from 2010-06-29 (10
times).

'_geom_angle_publ_flag' value 'Y' changed to 'y' according
to /home/saulius/struct/CIF-dictionaries/cif_core.dic dictionary
named 'cif_core.dic' version 2.4.1 from 2010-06-29 (3
times).

'_geom_torsion_publ_flag' value 'Y' changed to 'y' according
to /home/saulius/struct/CIF-dictionaries/cif_core.dic dictionary
named 'cif_core.dic' version 2.4.1 from 2010-06-29 (10 times).

Automatic conversion script
Id: cif_fix_values 1715 2011-07-08 13:25:40Z adriana 
;
_cod_database_code 2206881
_cod_database_fobs_code 2206881

loop_
_symmetry_equiv_pos_as_xyz
'x, y, z'
'-x, -y, -z'

loop_
_atom_site_label
_atom_site_fract_x
_atom_site_fract_y
_atom_site_fract_z
_atom_site_U_iso_or_equiv
_atom_site_adp_type
_atom_site_calc_flag
_atom_site_refinement_flags
_atom_site_occupancy
_atom_site_type_symbol
Cl1 -0.05788(5) 0.23832(5) 0.49497(3) 0.05686(15) Uani d . 1 Cl
O1 0.34666(14) 0.36659(12) 0.01487(8) 0.0473(3) Uani d . 1 O
O2 -0.1362(3) 0.0653(3) 0.1201(2) 0.1259(8) Uani d . 1 O
O3 -0.1325(2) 0.0243(2) 0.29225(15) 0.0917(5) Uani d . 1 O
N1 0.36516(15) 0.06695(13) 0.16276(10) 0.0418(3) Uani d . 1 N
N10 0.46895(15) 0.40243(13) 0.14350(10) 0.0441(3) Uani d . 1 N
H10 0.5228 0.4764 0.1008 0.053 Uiso calc R 1 H
N23 -0.0761(2) 0.07547(19) 0.19242(16) 0.0648(4) Uani d . 1 N
C2 0.30473(16) 0.20214(13) 0.20889(10) 0.0347(3) Uani d . 1 C
C3 0.11091(16) 0.20958(14) 0.24386(10) 0.0352(3) Uani d . 1 C
H3 0.0784 0.1349 0.3158 0.042 Uiso calc R 1 H
C4 0.08125(19) 0.15147(16) 0.15075(12) 0.0442(3) Uani d . 1 C
H4 0.0730 0.2353 0.0857 0.053 Uiso calc R 1 H
C5 0.2389(2) 0.04150(17) 0.11284(13) 0.0484(3) Uani d . 1 C
H5 0.2807 0.0667 0.0291 0.058 Uiso calc R 1 H
C6 0.2247(3) -0.1275(2) 0.1541(2) 0.0742(6) Uani d . 1 C
H6A 0.1275 -0.1479 0.2189 0.089 Uiso calc R 1 H
H6B 0.2170 -0.1687 0.0932 0.089 Uiso calc R 1 H
C7 0.3826(3) -0.1915(2) 0.18785(18) 0.0668(5) Uani d . 1 C
H7A 0.4748 -0.2054 0.1217 0.080 Uiso calc R 1 H
H7B 0.3691 -0.2864 0.2432 0.080 Uiso calc R 1 H
C8 0.4092(3) -0.07268(17) 0.24016(17) 0.0596(4) Uani d . 1 C
H8A 0.3369 -0.0792 0.3174 0.072 Uiso calc R 1 H
H8B 0.5245 -0.0813 0.2416 0.072 Uiso calc R 1 H
C9 0.37309(17) 0.33404(15) 0.10935(11) 0.0381(3) Uani d . 1 C
C11 0.47039(16) 0.33828(15) 0.25740(12) 0.0385(3) Uani d . 1 C
C12 0.37553(15) 0.21774(14) 0.30077(11) 0.0346(3) Uani d . 1 C
C13 0.35386(17) 0.14260(15) 0.41373(12) 0.0390(3) Uani d . 1 C
H13 0.2891 0.0632 0.4446 0.047 Uiso calc R 1 H
C14 0.43042(18) 0.18739(17) 0.48078(13) 0.0445(3) Uani d . 1 C
H14 0.4176 0.1368 0.5568 0.053 Uiso calc R 1 H
C15 0.52490(19) 0.30589(19) 0.43563(14) 0.0502(4) Uani d . 1 C
H15 0.5753 0.3338 0.4818 0.060 Uiso calc R 1 H
C16 0.54646(19) 0.38455(18) 0.32274(14) 0.0487(3) Uani d . 1 C
H16 0.6096 0.4651 0.2924 0.058 Uiso calc R 1 H
C17 0.01671(16) 0.35786(15) 0.26425(11) 0.0378(3) Uani d . 1 C
C18 -0.05603(17) 0.38292(17) 0.37443(12) 0.0421(3) Uani d . 1 C
C19 -0.1332(2) 0.5225(2) 0.39248(16) 0.0545(4) Uani d . 1 C
H19 -0.1788 0.5366 0.4667 0.065 Uiso calc R 1 H
C20 -0.1420(2) 0.63970(19) 0.30064(18) 0.0608(4) Uani d . 1 C
H20 -0.1926 0.7335 0.3125 0.073 Uiso calc R 1 H
C21 -0.0760(2) 0.61806(18) 0.19109(17) 0.0584(4) Uani d . 1 C
H21 -0.0843 0.6968 0.1289 0.070 Uiso calc R 1 H
C22 0.0027(2) 0.47949(17) 0.17329(14) 0.0481(3) Uani d . 1 C
H22 0.0476 0.4669 0.0987 0.058 Uiso calc R 1 H

loop_
_atom_site_aniso_label
_atom_site_aniso_U_11
_atom_site_aniso_U_22
_atom_site_aniso_U_33
_atom_site_aniso_U_12
_atom_site_aniso_U_13
_atom_site_aniso_U_23
Cl1 0.0541(2) 0.0758(3) 0.0341(2) -0.00738(19) -0.00593(16) -0.00883(17)
O1 0.0621(6) 0.0484(6) 0.0300(5) -0.0245(5) -0.0068(4) -0.0010(4)
O2 0.1121(15) 0.186(2) 0.1263(17) -0.0626(15) -0.0561(13) -0.0535(16)
O3 0.0855(10) 0.1058(12) 0.0854(11) -0.0629(10) 0.0084(9) -0.0262(9)
N1 0.0485(6) 0.0362(6) 0.0387(6) -0.0116(5) -0.0023(5) -0.0115(5)
N10 0.0515(7) 0.0419(6) 0.0376(6) -0.0247(5) -0.0072(5) 0.0005(5)
N23 0.0569(8) 0.0706(10) 0.0828(11) -0.0212(7) -0.0197(8) -0.0333(9)
C2 0.0420(6) 0.0310(6) 0.0292(6) -0.0131(5) -0.0044(5) -0.0037(5)
C3 0.0412(6) 0.0346(6) 0.0303(6) -0.0142(5) -0.0067(5) -0.0046(5)
C4 0.0544(8) 0.0439(7) 0.0391(7) -0.0185(6) -0.0129(6) -0.0084(6)
C5 0.0603(9) 0.0485(8) 0.0392(7) -0.0180(7) -0.0052(6) -0.0163(6)
C6 0.0850(14) 0.0489(9) 0.0995(16) -0.0191(9) -0.0214(12) -0.0309(10)
C7 0.0799(12) 0.0416(8) 0.0730(12) -0.0080(8) -0.0031(10) -0.0228(8)
C8 0.0760(11) 0.0370(8) 0.0640(10) -0.0019(7) -0.0183(9) -0.0125(7)
C9 0.0436(7) 0.0353(6) 0.0320(6) -0.0136(5) -0.0025(5) -0.0050(5)
C11 0.0370(6) 0.0381(6) 0.0392(7) -0.0091(5) -0.0080(5) -0.0064(5)
C12 0.0347(6) 0.0332(6) 0.0343(6) -0.0060(5) -0.0070(5) -0.0063(5)
C13 0.0404(6) 0.0357(6) 0.0368(6) -0.0037(5) -0.0087(5) -0.0039(5)
C14 0.0437(7) 0.0491(8) 0.0398(7) 0.0038(6) -0.0156(6) -0.0097(6)
C15 0.0454(8) 0.0595(9) 0.0545(9) -0.0032(6) -0.0232(7) -0.0184(7)
C16 0.0451(7) 0.0501(8) 0.0559(9) -0.0160(6) -0.0157(7) -0.0112(7)
C17 0.0372(6) 0.0394(7) 0.0386(7) -0.0118(5) -0.0087(5) -0.0089(5)
C18 0.0365(6) 0.0518(8) 0.0413(7) -0.0116(6) -0.0090(5) -0.0137(6)
C19 0.0457(8) 0.0633(10) 0.0620(10) -0.0085(7) -0.0085(7) -0.0319(8)
C20 0.0555(9) 0.0453(8) 0.0837(13) -0.0066(7) -0.0129(9) -0.0247(8)
C21 0.0609(10) 0.0400(8) 0.0695(11) -0.0082(7) -0.0171(8) -0.0039(7)
C22 0.0538(8) 0.0431(7) 0.0450(8) -0.0100(6) -0.0110(6) -0.0057(6)

loop_
_atom_type_symbol
_atom_type_description
_atom_type_scat_dispersion_real
_atom_type_scat_dispersion_imag
_atom_type_scat_source
C C 0.0033 0.0016 'International Tables Vol C Tables 4.2.6.8 and 6.1.1.4'
H H 0.0000 0.0000 'International Tables Vol C Tables 4.2.6.8 and 6.1.1.4'
N N 0.0061 0.0033 'International Tables Vol C Tables 4.2.6.8 and 6.1.1.4'
O O 0.0106 0.0060 'International Tables Vol C Tables 4.2.6.8 and 6.1.1.4'
Cl Cl 0.1484 0.1585 'International Tables Vol C Tables 4.2.6.8 and 6.1.1.4'

loop_
_geom_angle_atom_site_label_1
_geom_angle_atom_site_label_2
_geom_angle_atom_site_label_3
_geom_angle
_geom_angle_publ_flag
C8 N1 C2 118.20(10) y
C8 N1 C5 108.80(10) y
C2 N1 C5 108.50(10) y
C9 N10 C11 111.65(11) ?
C9 N10 H10 124.2 ?
C11 N10 H10 124.2 ?
O3 N23 O2 123.01(18) ?
O3 N23 C4 120.45(15) ?
O2 N23 C4 116.49(19) ?
N1 C2 C12 117.29(11) ?
N1 C2 C9 105.63(10) ?
C12 C2 C9 101.46(10) ?
N1 C2 C3 104.95(10) ?
C12 C2 C3 114.32(10) ?
C9 C2 C3 113.09(11) ?
C17 C3 C4 117.04(11) ?
C17 C3 C2 115.72(10) ?
C4 C3 C2 102.03(10) ?
C17 C3 H3 107.1 ?
C4 C3 H3 107.1 ?
C2 C3 H3 107.1 ?
N23 C4 C3 112.03(12) ?
N23 C4 C5 111.62(12) ?
C3 C4 C5 105.76(12) ?
N23 C4 H4 109.1 ?
C3 C4 H4 109.1 ?
C5 C4 H4 109.1 ?
N1 C5 C6 104.77(14) ?
N1 C5 C4 106.03(11) ?
C6 C5 C4 118.27(14) ?
N1 C5 H5 109.1 ?
C6 C5 H5 109.1 ?
C4 C5 H5 109.1 ?
C7 C6 C5 104.07(15) ?
C7 C6 H6A 110.9 ?
C5 C6 H6A 110.9 ?
C7 C6 H6B 110.9 ?
C5 C6 H6B 110.9 ?
H6A C6 H6B 109.0 ?
C6 C7 C8 102.55(15) ?
C6 C7 H7A 111.3 ?
C8 C7 H7A 111.3 ?
C6 C7 H7B 111.3 ?
C8 C7 H7B 111.3 ?
H7A C7 H7B 109.2 ?
N1 C8 C7 102.80(15) ?
N1 C8 H8A 111.2 ?
C7 C8 H8A 111.2 ?
N1 C8 H8B 111.2 ?
C7 C8 H8B 111.2 ?
H8A C8 H8B 109.1 ?
O1 C9 N10 126.39(12) ?
O1 C9 C2 125.17(12) ?
N10 C9 C2 108.41(11) ?
C16 C11 C12 122.51(13) ?
C16 C11 N10 127.76(12) ?
C12 C11 N10 109.71(11) ?
C13 C12 C11 119.25(12) ?
C13 C12 C2 131.92(12) ?
C11 C12 C2 108.71(11) ?
C12 C13 C14 118.99(13) ?
C12 C13 H13 120.5 ?
C14 C13 H13 120.5 ?
C15 C14 C13 120.66(13) ?
C15 C14 H14 119.7 ?
C13 C14 H14 119.7 ?
C14 C15 C16 121.40(14) ?
C14 C15 H15 119.3 ?
C16 C15 H15 119.3 ?
C11 C16 C15 117.19(14) ?
C11 C16 H16 121.4 ?
C15 C16 H16 121.4 ?
C22 C17 C18 116.41(13) ?
C22 C17 C3 121.41(12) ?
C18 C17 C3 122.14(12) ?
C19 C18 C17 121.82(14) ?
C19 C18 Cl1 117.13(12) ?
C17 C18 Cl1 121.03(11) ?
C20 C19 C18 119.88(15) ?
C20 C19 H19 120.1 ?
C18 C19 H19 120.1 ?
C19 C20 C21 119.87(16) ?
C19 C20 H20 120.1 ?
C21 C20 H20 120.1 ?
C20 C21 C22 120.14(16) ?
C20 C21 H21 119.9 ?
C22 C21 H21 119.9 ?
C21 C22 C17 121.84(15) ?
C21 C22 H22 119.1 ?
C17 C22 H22 119.1 ?

loop_
_geom_bond_atom_site_label_1
_geom_bond_atom_site_label_2
_geom_bond_distance
_geom_bond_publ_flag
Cl1 C18 1.738(2) y
O1 C9 1.227(2) y
O2 N23 1.204(2) y
O3 N23 1.196(2) y
N1 C8 1.467(2) y
N1 C2 1.471(2) y
N1 C5 1.478(2) y
N10 C9 1.345(2) y
N10 C11 1.402(2) y
N10 H10 0.8600 ?
N23 C4 1.508(2) y
C2 C12 1.5080(18) ?
C2 C9 1.5525(16) ?
C2 C3 1.5562(18) ?
C3 C17 1.5083(18) ?
C3 C4 1.5199(18) ?
C3 H3 0.9800 ?
C4 C5 1.558(2) ?
C4 H4 0.9800 ?
C5 C6 1.538(2) ?
C5 H5 0.9800 ?
C6 C7 1.498(3) ?
C6 H6A 0.9700 ?
C6 H6B 0.9700 ?
C7 C8 1.514(3) ?
C7 H7A 0.9700 ?
C7 H7B 0.9700 ?
C8 H8A 0.9700 ?
C8 H8B 0.9700 ?
C11 C16 1.379(2) ?
C11 C12 1.3941(17) ?
C12 C13 1.3792(18) ?
C13 C14 1.392(2) ?
C13 H13 0.9300 ?
C14 C15 1.377(2) ?
C14 H14 0.9300 ?
C15 C16 1.387(2) ?
C15 H15 0.9300 ?
C16 H16 0.9300 ?
C17 C22 1.397(2) ?
C17 C18 1.3989(19) ?
C18 C19 1.389(2) ?
C19 C20 1.373(3) ?
C19 H19 0.9300 ?
C20 C21 1.376(3) ?
C20 H20 0.9300 ?
C21 C22 1.383(2) ?
C21 H21 0.9300 ?
C22 H22 0.9300 ?

loop_
_geom_hbond_atom_site_label_D
_geom_hbond_atom_site_label_H
_geom_hbond_atom_site_label_A
_geom_hbond_site_symmetry_A
_geom_hbond_distance_DH
_geom_hbond_distance_HA
_geom_hbond_distance_DA
_geom_hbond_angle_DHA
C3 H3 Cl1 . 0.98 2.55 3.1080(10) 116
N10 H10 O1 2_665 0.86 1.99 2.8430(10) 172

loop_
_geom_torsion_atom_site_label_1
_geom_torsion_atom_site_label_2
_geom_torsion_atom_site_label_3
_geom_torsion_atom_site_label_4
_geom_torsion
_geom_torsion_publ_flag
C8 N1 C2 C12 32.98(18) ?
C5 N1 C2 C12 157.28(11) ?
C8 N1 C2 C9 145.09(14) ?
C5 N1 C2 C9 -90.60(12) ?
C8 N1 C2 C3 -95.15(15) ?
C5 N1 C2 C3 29.20(10) y
N1 C2 C3 C17 -164.23(10) ?
C12 C2 C3 C17 65.87(14) ?
C9 C2 C3 C17 -49.59(14) ?
N1 C2 C3 C4 -36.00(10) y
C12 C2 C3 C4 -165.92(11) ?
C9 C2 C3 C4 78.63(12) ?
O3 N23 C4 C3 -23.6(2) ?
O2 N23 C4 C3 158.91(19) ?
O3 N23 C4 C5 94.8(2) ?
O2 N23 C4 C5 -82.7(2) ?
C17 C3 C4 N23 -81.46(15) ?
C2 C3 C4 N23 151.17(12) ?
C17 C3 C4 C5 156.73(11) ?
C2 C3 C4 C5 29.40(10) y
C8 N1 C5 C6 -6.5(2) y
C2 N1 C5 C6 -136.19(13) ?
C8 N1 C5 C4 119.35(13) ?
C2 N1 C5 C4 -10.40(10) y
N23 C4 C5 N1 -134.97(13) ?
C3 C4 C5 N1 -12.90(10) y
N23 C4 C5 C6 -17.9(2) ?
C3 C4 C5 C6 104.22(16) ?
N1 C5 C6 C7 -19.4(2) y
C4 C5 C6 C7 -137.15(16) ?
C5 C6 C7 C8 37.0(2) y
C2 N1 C8 C7 153.58(13) ?
C5 N1 C8 C7 29.4(2) y
C6 C7 C8 N1 -40.9(2) y
C11 N10 C9 O1 179.18(14) ?
C11 N10 C9 C2 -2.61(16) ?
N1 C2 C9 O1 57.46(17) ?
C12 C2 C9 O1 -179.69(14) ?
C3 C2 C9 O1 -56.78(17) ?
N1 C2 C9 N10 -120.78(12) ?
C12 C2 C9 N10 2.07(14) ?
C3 C2 C9 N10 124.98(12) ?
C9 N10 C11 C16 -175.86(14) ?
C9 N10 C11 C12 2.09(17) ?
C16 C11 C12 C13 1.1(2) ?
N10 C11 C12 C13 -177.00(12) ?
C16 C11 C12 C2 177.48(13) ?
N10 C11 C12 C2 -0.61(15) ?
N1 C2 C12 C13 -70.61(18) ?
C9 C2 C12 C13 174.93(14) ?
C3 C2 C12 C13 52.87(19) ?
N1 C2 C12 C11 113.61(12) ?
C9 C2 C12 C11 -0.84(13) ?
C3 C2 C12 C11 -122.91(12) ?
C11 C12 C13 C14 -1.33(19) ?
C2 C12 C13 C14 -176.75(13) ?
C12 C13 C14 C15 0.7(2) ?
C13 C14 C15 C16 0.2(2) ?
C12 C11 C16 C15 -0.1(2) ?
N10 C11 C16 C15 177.57(14) ?
C14 C15 C16 C11 -0.5(2) ?
C4 C3 C17 C22 -43.94(17) ?
C2 C3 C17 C22 76.44(16) ?
C4 C3 C17 C18 138.35(13) ?
C2 C3 C17 C18 -101.27(14) ?
C22 C17 C18 C19 -2.1(2) ?
C3 C17 C18 C19 175.75(12) ?
C22 C17 C18 Cl1 176.32(10) ?
C3 C17 C18 Cl1 -5.87(18) ?
C17 C18 C19 C20 1.2(2) ?
Cl1 C18 C19 C20 -177.28(13) ?
C18 C19 C20 C21 0.7(3) ?
C19 C20 C21 C22 -1.5(3) ?
C20 C21 C22 C17 0.6(3) ?
C18 C17 C22 C21 1.2(2) ?
C3 C17 C22 C21 -176.62(14) ?
